data_1520742
loop_
_publ_author_name
'Uzelac, Marina'
'Hern\'an-G\'omez, Alberto'
'Armstrong, David R.'
'Kennedy, Alan R.'
'Hevia, Eva'

_publ_section_title
;
 Rational synthesis of normal, abnormal and anionic NHC--gallium alkyl
 complexes: structural, stability and isomerization insights
;
_journal_issue 10
_journal_name_full 'Chem. Sci.'
_journal_page_first 5719
_journal_paper_doi 10.1039/C5SC02086G
_journal_volume 6
_journal_year 2015
_chemical_formula_moiety 'C43 H80 Ga Li N2 Si4'
_chemical_formula_sum 'C43 H80 Ga Li N2 Si4'
_chemical_formula_weight 814.11
_chemical_name_systematic
;
 ?
;
_chemical_properties_physical 'Air-sensitive, Moisture-sensitive, Oxygen-sensitive'
_space_group_crystal_system monoclinic
_space_group_IT_number 11
_space_group_name_Hall '-P 2yb'
_space_group_name_H-M_alt 'P 1 21/m 1'
_symmetry_space_group_name_Hall '-P 2yb'
_symmetry_space_group_name_H-M 'P 1 21/m 1'
_atom_sites_solution_hydrogens geom
_atom_sites_solution_primary direct
_audit_creation_method SHELXL-2013
_audit_update_record
;
2015-06-08 deposited with the CCDC.
2015-07-03 downloaded from the CCDC.
;
_cell_angle_alpha 90
_cell_angle_beta 117.73(4)
_cell_angle_gamma 90
_cell_formula_units_Z 2
_cell_length_a 11.519(3)
_cell_length_b 20.858(2)
_cell_length_c 11.942(3)
_cell_measurement_reflns_used 837
_cell_measurement_temperature 123(2)
_cell_measurement_theta_max 71.4930
_cell_measurement_theta_min 4.1540
_cell_volume 2539.7(13)
_computing_cell_refinement
;
CrysAlisPro, Agilent Technologies,
Version 1.171.36.32 (release 02-08-2013 CrysAlis171 .NET)
(compiled Aug  2 2013,16:46:58)
;
_computing_data_collection
;
CrysAlisPro, Agilent Technologies,
Version 1.171.36.32 (release 02-08-2013 CrysAlis171 .NET)
(compiled Aug  2 2013,16:46:58)
;
_computing_data_reduction
;
CrysAlisPro, Agilent Technologies,
Version 1.171.36.32 (release 02-08-2013 CrysAlis171 .NET)
(compiled Aug  2 2013,16:46:58)
;
_computing_publication_material SHELXL-2013
_computing_structure_refinement 'SHELXL-2013 (Sheldrick, 2013)'
_computing_structure_solution SHELXS
_diffrn_ambient_temperature 123(2)
_diffrn_measured_fraction_theta_full 0.981
_diffrn_measured_fraction_theta_max 0.963
_diffrn_measurement_device_type 'Oxford Diffraction Gemini S'
_diffrn_measurement_method 'omega scans'
_diffrn_radiation_type CuK\a
_diffrn_radiation_wavelength 1.54178
_diffrn_reflns_av_R_equivalents 0.0550
_diffrn_reflns_av_unetI/netI 0.0579
_diffrn_reflns_laue_measured_fraction_full 0.981
_diffrn_reflns_laue_measured_fraction_max 0.963
_diffrn_reflns_limit_h_max 9
_diffrn_reflns_limit_h_min -14
_diffrn_reflns_limit_k_max 25
_diffrn_reflns_limit_k_min -24
_diffrn_reflns_limit_l_max 14
_diffrn_reflns_limit_l_min -14
_diffrn_reflns_number 10178
_diffrn_reflns_point_group_measured_fraction_full 0.981
_diffrn_reflns_point_group_measured_fraction_max 0.963
_diffrn_reflns_theta_full 70.000
_diffrn_reflns_theta_max 73.152
_diffrn_reflns_theta_min 7.305
_exptl_absorpt_coefficient_mu 1.838
_exptl_absorpt_correction_T_max 1.00000
_exptl_absorpt_correction_T_min 0.65333
_exptl_absorpt_correction_type multi-scan
_exptl_absorpt_process_details
;
CrysAlisPro, Agilent Technologies,
Version 1.171.36.32 (release 02-08-2013 CrysAlis171 .NET)
(compiled Aug  2 2013,16:46:58)
Empirical absorption correction using spherical harmonics,
 implemented in SCALE3 ABSPACK scaling algorithm.
;
_exptl_crystal_colour colourless
_exptl_crystal_density_diffrn 1.065
_exptl_crystal_description parallelepiped
_exptl_crystal_F_000 884
_exptl_crystal_size_max 0.4
_exptl_crystal_size_mid 0.4
_exptl_crystal_size_min 0.1
_refine_diff_density_max 0.582
_refine_diff_density_min -0.749
_refine_diff_density_rms 0.070
_refine_ls_extinction_method none
_refine_ls_goodness_of_fit_ref 1.024
_refine_ls_hydrogen_treatment constr
_refine_ls_matrix_type full
_refine_ls_number_parameters 317
_refine_ls_number_reflns 5035
_refine_ls_number_restraints 62
_refine_ls_restrained_S_all 1.061
_refine_ls_R_factor_all 0.0807
_refine_ls_R_factor_gt 0.0579
_refine_ls_shift/su_max 0.000
_refine_ls_shift/su_mean 0.000
_refine_ls_structure_factor_coef Fsqd
_refine_ls_weighting_details 'w=1/[\s^2^(Fo^2^)+(0.0981P)^2^] where P=(Fo^2^+2Fc^2^)/3'
_refine_ls_weighting_scheme calc
_refine_ls_wR_factor_gt 0.1449
_refine_ls_wR_factor_ref 0.1567
_reflns_Friedel_coverage 0.000
_reflns_number_gt 3752
_reflns_number_total 5035
_reflns_threshold_expression 'I > 2\s(I)'
_cod_data_source_file c5sc02086g1.cif
_cod_data_source_block mu278d
_cod_depositor_comments 'Adding full bibliography for 1520741--1520746.cif.'
_cod_database_code 1520742
_shelx_space_group_comment
;
The symmetry employed for this shelxl refinement is uniquely defined
by the following loop, which should always be used as a source of
symmetry information in preference to the above space-group names.
They are only intended as comments.
;
_shelxl_version_number 2013-3

loop_
_space_group_symop_operation_xyz
'x, y, z'
'-x, y+1/2, -z'
'-x, -y, -z'
'x, -y-1/2, z'

loop_
_atom_site_label
_atom_site_type_symbol
_atom_site_fract_x
_atom_site_fract_y
_atom_site_fract_z
_atom_site_U_iso_or_equiv
_atom_site_adp_type
_atom_site_occupancy
_atom_site_site_symmetry_order
_atom_site_calc_flag
_atom_site_refinement_flags_posn
_atom_site_refinement_flags_adp
_atom_site_refinement_flags_occupancy
_atom_site_disorder_assembly
_atom_site_disorder_group
Ga1 Ga 0.30789(4) 0.2500 0.25336(4) 0.03347(17) Uani 1 2 d S TU P . .
Li1 Li 0.5408(6) 0.2500 0.2529(6) 0.0379(16) Uani 1 2 d S T P . .
N1 N 0.7991(2) 0.30077(15) 0.2530(2) 0.0428(6) Uani 1 1 d . . . . .
C1 C 0.7248(3) 0.2500 0.2526(3) 0.0354(9) Uani 1 2 d S T P . .
C2 C 0.9143(3) 0.2819(2) 0.2537(3) 0.0619(11) Uani 1 1 d . . . . .
H2 H 0.9806 0.3091 0.2542 0.074 Uiso 1 1 calc R U . . .
C3 C 0.7655(3) 0.36662(19) 0.2554(3) 0.0480(8) Uani 1 1 d . . . . .
C4 C 0.7010(3) 0.40042(19) 0.1413(3) 0.0499(8) Uani 1 1 d . . . . .
C5 C 0.6747(4) 0.4640(2) 0.1481(4) 0.0592(9) Uani 1 1 d . . . . .
H5 H 0.6297 0.4879 0.0721 0.071 Uiso 1 1 calc R U . . .
C6 C 0.7121(4) 0.4943(2) 0.2629(4) 0.0710(12) Uani 1 1 d . . . . .
H6 H 0.6928 0.5384 0.2654 0.085 Uiso 1 1 calc R U . . .
C7 C 0.7784(4) 0.4595(2) 0.3750(4) 0.0719(13) Uani 1 1 d . . . . .
H7 H 0.8034 0.4803 0.4538 0.086 Uiso 1 1 calc R U . . .
C8 C 0.8078(4) 0.3964(2) 0.3733(3) 0.0599(11) Uani 1 1 d . . . . .
C9 C 0.5226(4) 0.3701(4) -0.0715(5) 0.119(3) Uani 1 1 d . . . . .
H9A H 0.4750 0.3534 -0.0278 0.178 Uiso 1 1 calc R U . . .
H9B H 0.5023 0.3438 -0.1464 0.178 Uiso 1 1 calc R U . . .
H9C H 0.4959 0.4145 -0.0974 0.178 Uiso 1 1 calc R U . . .
C10 C 0.6661(3) 0.36778(19) 0.0153(3) 0.0502(8) Uani 1 1 d . . . . .
H10 H 0.6910 0.3216 0.0337 0.060 Uiso 1 1 calc R U . . .
C11 C 0.7446(6) 0.3952(3) -0.0447(5) 0.112(2) Uani 1 1 d . . . . .
H11A H 0.7311 0.3691 -0.1180 0.168 Uiso 1 1 calc R U . . .
H11B H 0.8379 0.3951 0.0169 0.168 Uiso 1 1 calc R U . . .
H11C H 0.7160 0.4392 -0.0722 0.168 Uiso 1 1 calc R U . . .
C12 C 0.8287(6) 0.3631(4) 0.5851(4) 0.111(2) Uani 1 1 d . . . . .
H12A H 0.8781 0.3356 0.6588 0.166 Uiso 1 1 calc R U . . .
H12B H 0.7378 0.3480 0.5398 0.166 Uiso 1 1 calc R U . . .
H12C H 0.8301 0.4073 0.6132 0.166 Uiso 1 1 calc R U . . .
C13 C 0.8917(4) 0.3602(3) 0.4965(3) 0.0738(14) Uani 1 1 d . . . . .
H13 H 0.8990 0.3144 0.4761 0.089 Uiso 1 1 calc R U . . .
C14 C 1.0292(5) 0.3900(4) 0.5607(5) 0.117(2) Uani 1 1 d . . . . .
H14A H 1.0233 0.4345 0.5839 0.175 Uiso 1 1 calc R U . . .
H14B H 1.0670 0.3890 0.5022 0.175 Uiso 1 1 calc R U . . .
H14C H 1.0852 0.3655 0.6370 0.175 Uiso 1 1 calc R U . . .
Si1 Si 0.47861(15) 0.28774(9) 0.55563(13) 0.0416(4) Uani 0.5 1 d D . P A 1
C15 C 0.4884(4) 0.2500 0.4092(4) 0.0615(16) Uani 1 2 d DS T P A 1
H15A H 0.5213 0.2055 0.4293 0.074 Uiso 0.5 1 calc R U P A 1
H15B H 0.5507 0.2749 0.3909 0.074 Uiso 0.5 1 calc R U P A 1
C16 C 0.6259(5) 0.2500 0.6990(4) 0.0644(16) Uani 1 2 d DS T P A 1
H16A H 0.6276 0.2037 0.6857 0.097 Uiso 0.5 1 calc R U P A 1
H16B H 0.6173 0.2578 0.7758 0.097 Uiso 0.5 1 calc R U P A 1
H16C H 0.7074 0.2694 0.7084 0.097 Uiso 0.5 1 calc R U P A 1
C17 C 0.4777(8) 0.3778(4) 0.5647(6) 0.0549(18) Uani 0.5 1 d D . P A 1
H17A H 0.4002 0.3946 0.4912 0.082 Uiso 0.5 1 calc R U P A 1
H17B H 0.5571 0.3949 0.5650 0.082 Uiso 0.5 1 calc R U P A 1
H17C H 0.4753 0.3907 0.6424 0.082 Uiso 0.5 1 calc R U P A 1
C18 C 0.3313(5) 0.2500 0.5678(4) 0.0641(16) Uani 1 2 d DS T P A 1
H18A H 0.3320 0.2034 0.5571 0.096 Uiso 0.5 1 calc R U P A 1
H18B H 0.2494 0.2678 0.5014 0.096 Uiso 0.5 1 calc R U P A 1
H18C H 0.3381 0.2597 0.6509 0.096 Uiso 0.5 1 calc R U P A 1
Si2 Si 0.18288(14) 0.29370(9) -0.04897(13) 0.0387(4) Uani 0.5 1 d D U P A 1
C19 C 0.3348(4) 0.2500 0.0952(4) 0.085(2) Uani 1 2 d DS TU P A 1
H19A H 0.4173 0.2727 0.1136 0.102 Uiso 0.5 1 calc R U P A 1
H19B H 0.3421 0.2053 0.0713 0.102 Uiso 0.5 1 calc R U P A 1
C20 C 0.0264(4) 0.2500 -0.0596(4) 0.0690(17) Uani 1 2 d DS TU P A 1
H20A H -0.0069 0.2197 -0.1304 0.103 Uiso 0.5 1 calc R U P A 1
H20B H -0.0415 0.2818 -0.0731 0.103 Uiso 0.5 1 calc R U P A 1
H20C H 0.0497 0.2268 0.0194 0.103 Uiso 0.5 1 calc R U P A 1
C21 C 0.1947(6) 0.2500 -0.1911(4) 0.083(2) Uani 1 2 d DS TU P A 1
H21A H 0.2188 0.2050 -0.1691 0.124 Uiso 0.5 1 calc R U P A 1
H21B H 0.2615 0.2711 -0.2072 0.124 Uiso 0.5 1 calc R U P A 1
H21C H 0.1096 0.2523 -0.2673 0.124 Uiso 1 2 calc R U P A 1
C22 C 0.1673(8) 0.3823(4) -0.0576(7) 0.0585(19) Uani 0.5 1 d D U P A 1
H22A H 0.0860 0.3944 -0.1324 0.088 Uiso 0.5 1 calc R U P A 1
H22B H 0.2423 0.4009 -0.0636 0.088 Uiso 0.5 1 calc R U P A 1
H22C H 0.1654 0.3984 0.0186 0.088 Uiso 0.5 1 calc R U P A 1
Si3 Si 0.23137(17) 0.09657(9) 0.16807(16) 0.0442(4) Uani 0.5 1 d D . P A 3
C23 C 0.1979(7) 0.1735(4) 0.2256(5) 0.0357(11) Uani 0.5 1 d D . P A 3
H23A H 0.1980 0.1642 0.3069 0.043 Uiso 0.5 1 calc R U P A 3
H23B H 0.1072 0.1860 0.1651 0.043 Uiso 0.5 1 calc R U P A 3
C24 C 0.4088(9) 0.0791(8) 0.2274(9) 0.055(3) Uani 0.5 1 d D . P A 3
H24A H 0.4466 0.1104 0.1924 0.083 Uiso 0.5 1 calc R U P A 3
H24B H 0.4191 0.0358 0.2011 0.083 Uiso 0.5 1 calc R U P A 3
H24C H 0.4542 0.0817 0.3199 0.083 Uiso 0.5 1 calc R U P A 3
C25 C 0.1631(15) 0.0291(6) 0.2235(11) 0.072(4) Uani 0.5 1 d D . P A 3
H25A H 0.2072 0.0280 0.3162 0.108 Uiso 0.5 1 calc R U P A 3
H25B H 0.1776 -0.0116 0.1909 0.108 Uiso 0.5 1 calc R U P A 3
H25C H 0.0688 0.0357 0.1923 0.108 Uiso 0.5 1 calc R U P A 3
C26 C 0.1562(9) 0.0940(4) -0.0095(7) 0.061(2) Uani 0.5 1 d D . P A 3
H26A H 0.2105 0.1188 -0.0371 0.091 Uiso 0.5 1 calc R U P A 3
H26B H 0.0678 0.1125 -0.0464 0.091 Uiso 0.5 1 calc R U P A 3
H26C H 0.1509 0.0494 -0.0374 0.091 Uiso 0.5 1 calc R U P A 3
Si4 Si 0.31064(17) 0.09109(10) 0.33293(16) 0.0466(4) Uani 0.5 1 d D . P A 2
C23A C 0.2234(7) 0.1683(4) 0.2808(6) 0.0357(11) Uani 0.5 1 d D . P A 2
H23C H 0.1925 0.1796 0.3430 0.043 Uiso 0.5 1 calc R U P A 2
H23D H 0.1439 0.1598 0.1998 0.043 Uiso 0.5 1 calc R U P A 2
C24A C 0.4328(11) 0.0779(8) 0.2738(10) 0.057(3) Uani 0.5 1 d D . P A 2
H24D H 0.3871 0.0740 0.1814 0.086 Uiso 0.5 1 calc R U P A 2
H24E H 0.4820 0.0384 0.3108 0.086 Uiso 0.5 1 calc R U P A 2
H24F H 0.4936 0.1143 0.2982 0.086 Uiso 0.5 1 calc R U P A 2
C25A C 0.1919(13) 0.0230(6) 0.2749(10) 0.065(3) Uani 0.5 1 d D . P A 2
H25D H 0.1306 0.0265 0.3104 0.098 Uiso 0.5 1 calc R U P A 2
H25E H 0.2397 -0.0177 0.3016 0.098 Uiso 0.5 1 calc R U P A 2
H25F H 0.1429 0.0244 0.1824 0.098 Uiso 0.5 1 calc R U P A 2
C27 C 0.4054(9) 0.0864(5) 0.5105(7) 0.072(2) Uani 0.5 1 d D . P A 2
H27A H 0.4574 0.0469 0.5350 0.108 Uiso 0.5 1 calc R U P A 2
H27B H 0.3441 0.0863 0.5462 0.108 Uiso 0.5 1 calc R U P A 2
H27C H 0.4639 0.1235 0.5427 0.108 Uiso 0.5 1 calc R U P A 2

loop_
_atom_site_aniso_label
_atom_site_aniso_U_11
_atom_site_aniso_U_22
_atom_site_aniso_U_33
_atom_site_aniso_U_23
_atom_site_aniso_U_13
_atom_site_aniso_U_12
Ga1 0.0217(2) 0.0573(4) 0.0226(2) 0.000 0.01123(18) 0.000
Li1 0.018(3) 0.069(5) 0.026(3) 0.000 0.010(2) 0.000
N1 0.0243(11) 0.0716(19) 0.0344(12) -0.0044(12) 0.0151(9) -0.0114(12)
C1 0.0231(17) 0.059(3) 0.0228(16) 0.000 0.0099(14) 0.000
C2 0.0248(14) 0.115(3) 0.0493(18) -0.0053(18) 0.0197(13) -0.0107(16)
C3 0.0371(15) 0.069(2) 0.0422(16) -0.0114(15) 0.0219(13) -0.0230(15)
C4 0.0444(17) 0.067(2) 0.0440(17) -0.0106(15) 0.0254(15) -0.0196(16)
C5 0.060(2) 0.059(2) 0.062(2) -0.0084(18) 0.0318(18) -0.0182(18)
C6 0.067(3) 0.068(3) 0.085(3) -0.029(2) 0.041(2) -0.031(2)
C7 0.068(3) 0.090(3) 0.057(2) -0.035(2) 0.029(2) -0.043(2)
C8 0.052(2) 0.086(3) 0.0436(18) -0.0222(18) 0.0236(16) -0.038(2)
C9 0.054(3) 0.187(7) 0.100(4) -0.090(4) 0.024(3) -0.020(3)
C10 0.0535(19) 0.062(2) 0.0355(15) -0.0020(14) 0.0212(14) -0.0050(16)
C11 0.139(5) 0.154(6) 0.078(3) -0.042(3) 0.079(4) -0.071(4)
C12 0.127(5) 0.154(6) 0.053(2) -0.015(3) 0.044(3) -0.062(4)
C13 0.073(3) 0.101(4) 0.0378(17) -0.0131(19) 0.0169(18) -0.046(3)
C14 0.066(3) 0.165(6) 0.082(3) 0.026(4) 0.003(3) -0.049(4)
Si1 0.0358(8) 0.0674(12) 0.0224(7) 0.0003(7) 0.0141(6) 0.0029(7)
C15 0.029(2) 0.135(5) 0.0228(19) 0.000 0.0140(17) 0.000
C16 0.051(3) 0.117(5) 0.0217(19) 0.000 0.0136(19) 0.000
C17 0.059(4) 0.069(5) 0.033(3) -0.002(3) 0.018(3) 0.006(4)
C18 0.045(3) 0.125(5) 0.031(2) 0.000 0.025(2) 0.000
Si2 0.0304(7) 0.0599(11) 0.0216(6) -0.0030(6) 0.0086(6) 0.0018(7)
C19 0.023(2) 0.204(7) 0.022(2) 0.000 0.0063(17) 0.000
C20 0.0212(19) 0.149(6) 0.028(2) 0.000 0.0040(17) 0.000
C21 0.052(3) 0.169(7) 0.024(2) 0.000 0.016(2) 0.000
C22 0.045(4) 0.087(5) 0.033(4) -0.007(4) 0.009(3) 0.004(4)
Si3 0.0441(9) 0.0526(11) 0.0415(8) -0.0036(7) 0.0246(7) -0.0011(7)
C23 0.025(3) 0.057(3) 0.026(3) 0.005(3) 0.013(3) 0.0033(19)
C24 0.042(5) 0.083(7) 0.039(6) -0.018(6) 0.017(4) 0.001(4)
C25 0.096(9) 0.059(7) 0.081(9) 0.002(6) 0.059(8) -0.010(6)
C26 0.077(5) 0.059(5) 0.038(4) -0.015(4) 0.020(4) 0.009(4)
Si4 0.0422(9) 0.0565(11) 0.0412(9) 0.0130(8) 0.0195(7) 0.0050(8)
C23A 0.025(3) 0.057(3) 0.026(3) 0.005(3) 0.013(3) 0.0033(19)
C24A 0.051(5) 0.073(6) 0.047(7) -0.002(6) 0.022(5) 0.015(5)
C25A 0.072(6) 0.052(6) 0.070(8) 0.015(5) 0.032(6) -0.003(4)
C27 0.078(6) 0.088(7) 0.043(4) 0.031(4) 0.022(4) 0.025(5)

loop_
_atom_type_symbol
_atom_type_description
_atom_type_scat_dispersion_real
_atom_type_scat_dispersion_imag
_atom_type_scat_source
Ga Ga -1.2846 0.7763 'International Tables Vol C Tables 4.2.6.8 and 6.1.1.4'
Li Li 0.0008 0.0003 'International Tables Vol C Tables 4.2.6.8 and 6.1.1.4'
Si Si 0.2541 0.3302 'International Tables Vol C Tables 4.2.6.8 and 6.1.1.4'
N N 0.0311 0.0180 'International Tables Vol C Tables 4.2.6.8 and 6.1.1.4'
C C 0.0181 0.0091 'International Tables Vol C Tables 4.2.6.8 and 6.1.1.4'
H H 0.0000 0.0000 'International Tables Vol C Tables 4.2.6.8 and 6.1.1.4'

loop_
_geom_angle_atom_site_label_1
_geom_angle_atom_site_label_2
_geom_angle_atom_site_label_3
_geom_angle
_geom_angle_site_symmetry_1
_geom_angle_site_symmetry_3
C23 Ga1 C23 108.4(4) . 4_565
C15 Ga1 C19 108.22(17) . .
C23A Ga1 C23A 111.4(4) 4_565 .
C23 Ga1 Li1 124.42(19) . .
C23 Ga1 Li1 124.42(19) 4_565 .
C15 Ga1 Li1 53.74(17) . .
C19 Ga1 Li1 54.49(18) . .
C23A Ga1 Li1 123.10(18) 4_565 .
C23A Ga1 Li1 123.10(18) . .
C1 Li1 Ga1 180.0(3) . .
C1 N1 C2 112.3(3) . .
C1 N1 C3 124.9(2) . .
C2 N1 C3 122.8(3) . .
N1 C1 N1 102.2(3) 4_565 .
N1 C1 Li1 128.88(17) 4_565 .
N1 C1 Li1 128.87(17) . .
C2 C2 N1 106.6(2) 4_565 .
C2 C2 H2 126.7 4_565 .
N1 C2 H2 126.7 . .
C4 C3 C8 122.2(4) . .
C4 C3 N1 119.3(3) . .
C8 C3 N1 118.4(3) . .
C5 C4 C3 117.4(3) . .
C5 C4 C10 121.8(3) . .
C3 C4 C10 120.8(3) . .
C4 C5 C6 121.7(4) . .
C4 C5 H5 119.2 . .
C6 C5 H5 119.2 . .
C5 C6 C7 119.5(4) . .
C5 C6 H6 120.3 . .
C7 C6 H6 120.3 . .
C8 C7 C6 121.1(4) . .
C8 C7 H7 119.5 . .
C6 C7 H7 119.5 . .
C7 C8 C3 118.1(4) . .
C7 C8 C13 120.8(4) . .
C3 C8 C13 121.0(4) . .
C10 C9 H9A 109.5 . .
C10 C9 H9B 109.5 . .
H9A C9 H9B 109.5 . .
C10 C9 H9C 109.5 . .
H9A C9 H9C 109.5 . .
H9B C9 H9C 109.5 . .
C9 C10 C11 112.1(4) . .
C9 C10 C4 111.7(3) . .
C11 C10 C4 111.1(3) . .
C9 C10 H10 107.2 . .
C11 C10 H10 107.2 . .
C4 C10 H10 107.2 . .
C10 C11 H11A 109.5 . .
C10 C11 H11B 109.5 . .
H11A C11 H11B 109.5 . .
C10 C11 H11C 109.5 . .
H11A C11 H11C 109.5 . .
H11B C11 H11C 109.5 . .
C13 C12 H12A 109.5 . .
C13 C12 H12B 109.5 . .
H12A C12 H12B 109.5 . .
C13 C12 H12C 109.5 . .
H12A C12 H12C 109.5 . .
H12B C12 H12C 109.5 . .
C8 C13 C14 108.9(4) . .
C8 C13 C12 110.7(4) . .
C14 C13 C12 110.4(4) . .
C8 C13 H13 108.9 . .
C14 C13 H13 108.9 . .
C12 C13 H13 108.9 . .
C13 C14 H14A 109.5 . .
C13 C14 H14B 109.5 . .
H14A C14 H14B 109.5 . .
C13 C14 H14C 109.5 . .
H14A C14 H14C 109.5 . .
H14B C14 H14C 109.5 . .
Si1 Si1 C17 176.6(2) 4_565 .
Si1 Si1 C16 65.93(8) 4_565 .
C17 Si1 C16 112.5(2) . .
Si1 Si1 C18 66.01(8) 4_565 .
C17 Si1 C18 111.9(3) . .
C16 Si1 C18 101.9(2) . .
Si1 Si1 C15 66.42(7) 4_565 .
C17 Si1 C15 117.0(2) . .
C16 Si1 C15 103.61(17) . .
C18 Si1 C15 108.55(17) . .
Si1 C15 Ga1 110.76(19) . .
Si1 C15 H15A 109.5 . .
Ga1 C15 H15A 109.5 . .
Si1 C15 H15B 109.5 . .
Ga1 C15 H15B 109.5 . .
H15A C15 H15B 108.1 . .
Si1 C16 H16A 109.5 . .
Si1 C16 H16B 109.5 . .
H16A C16 H16B 109.5 . .
Si1 C16 H16C 109.5 . .
H16A C16 H16C 109.5 . .
H16B C16 H16C 109.5 . .
Si1 C17 H17A 109.5 . .
Si1 C17 H17B 109.5 . .
H17A C17 H17B 109.5 . .
Si1 C17 H17C 109.5 . .
H17A C17 H17C 109.5 . .
H17B C17 H17C 109.5 . .
Si1 C18 H18A 109.5 . .
Si1 C18 H18B 109.5 . .
H18A C18 H18B 109.5 . .
Si1 C18 H18C 109.5 . .
H18A C18 H18C 109.5 . .
H18B C18 H18C 109.5 . .
Si2 Si2 C22 175.1(2) 4_565 .
Si2 Si2 C20 62.45(8) 4_565 .
C22 Si2 C20 113.3(3) . .
Si2 Si2 C21 62.69(8) 4_565 .
C22 Si2 C21 116.9(3) . .
C20 Si2 C21 99.04(19) . .
Si2 Si2 C19 63.08(7) 4_565 .
C22 Si2 C19 121.4(2) . .
C20 Si2 C19 104.52(17) . .
C21 Si2 C19 98.36(18) . .
Si2 C19 Ga1 110.1(2) . .
Si2 C19 H19A 109.6 . .
Ga1 C19 H19A 109.6 . .
Si2 C19 H19B 109.6 . .
Ga1 C19 H19B 109.6 . .
H19A C19 H19B 108.2 . .
Si2 C20 H20A 109.5 . .
Si2 C20 H20B 109.5 . .
H20A C20 H20B 109.5 . .
Si2 C20 H20C 109.5 . .
H20A C20 H20C 109.5 . .
H20B C20 H20C 109.5 . .
Si2 C21 H21A 109.5 . .
Si2 C21 H21B 109.5 . .
H21A C21 H21B 109.5 . .
Si2 C21 H21C 109.5 . .
H21A C21 H21C 109.5 . .
H21B C21 H21C 109.5 . .
Si2 C22 H22A 109.5 . .
Si2 C22 H22B 109.5 . .
H22A C22 H22B 109.5 . .
Si2 C22 H22C 109.5 . .
H22A C22 H22C 109.5 . .
H22B C22 H22C 109.5 . .
C23 Si3 C24 114.1(5) . .
C23 Si3 C25 108.9(5) . .
C24 Si3 C25 106.5(7) . .
C23 Si3 C26 112.1(3) . .
C24 Si3 C26 105.8(4) . .
C25 Si3 C26 109.1(5) . .
Si3 C23 Ga1 122.4(3) . .
Si3 C23 H23A 106.7 . .
Ga1 C23 H23A 106.7 . .
Si3 C23 H23B 106.7 . .
Ga1 C23 H23B 106.7 . .
H23A C23 H23B 106.6 . .
Si3 C24 H24A 109.5 . .
Si3 C24 H24B 109.5 . .
H24A C24 H24B 109.5 . .
Si3 C24 H24C 109.5 . .
H24A C24 H24C 109.5 . .
H24B C24 H24C 109.5 . .
Si3 C25 H25A 109.5 . .
Si3 C25 H25B 109.5 . .
H25A C25 H25B 109.5 . .
Si3 C25 H25C 109.5 . .
H25A C25 H25C 109.5 . .
H25B C25 H25C 109.5 . .
Si3 C26 H26A 109.5 . .
Si3 C26 H26B 109.5 . .
H26A C26 H26B 109.5 . .
Si3 C26 H26C 109.5 . .
H26A C26 H26C 109.5 . .
H26B C26 H26C 109.5 . .
C23A Si4 C24A 112.9(5) . .
C23A Si4 C25A 110.4(5) . .
C24A Si4 C25A 107.4(7) . .
C23A Si4 C27 111.4(4) . .
C24A Si4 C27 105.9(4) . .
C25A Si4 C27 108.6(5) . .
Si4 C23A Ga1 123.4(4) . .
Si4 C23A H23C 106.5 . .
Ga1 C23A H23C 106.5 . .
Si4 C23A H23D 106.5 . .
Ga1 C23A H23D 106.5 . .
H23C C23A H23D 106.5 . .
Si4 C24A H24D 109.5 . .
Si4 C24A H24E 109.5 . .
H24D C24A H24E 109.5 . .
Si4 C24A H24F 109.5 . .
H24D C24A H24F 109.5 . .
H24E C24A H24F 109.5 . .
Si4 C25A H25D 109.5 . .
Si4 C25A H25E 109.5 . .
H25D C25A H25E 109.5 . .
Si4 C25A H25F 109.5 . .
H25D C25A H25F 109.5 . .
H25E C25A H25F 109.5 . .
Si4 C27 H27A 109.5 . .
Si4 C27 H27B 109.5 . .
H27A C27 H27B 109.5 . .
Si4 C27 H27C 109.5 . .
H27A C27 H27C 109.5 . .
H27B C27 H27C 109.5 . .

loop_
_geom_bond_atom_site_label_1
_geom_bond_atom_site_label_2
_geom_bond_distance
_geom_bond_site_symmetry_2
Ga1 C23 1.967(8) .
Ga1 C23 1.967(8) 4_565
Ga1 C15 2.046(4) .
Ga1 C19 2.051(4) .
Ga1 C23A 2.062(8) 4_565
Ga1 C23A 2.062(8) .
Ga1 Li1 2.685(6) .
Li1 C1 2.122(7) .
N1 C1 1.360(3) .
N1 C2 1.380(4) .
N1 C3 1.431(5) .
C1 N1 1.360(3) 4_565
C2 C2 1.331(9) 4_565
C2 H2 0.9500 .
C3 C4 1.402(5) .
C3 C8 1.403(4) .
C4 C5 1.371(5) .
C4 C10 1.525(4) .
C5 C6 1.383(5) .
C5 H5 0.9500 .
C6 C7 1.397(7) .
C6 H6 0.9500 .
C7 C8 1.361(7) .
C7 H7 0.9500 .
C8 C13 1.531(6) .
C9 C10 1.488(6) .
C9 H9A 0.9800 .
C9 H9B 0.9800 .
C9 H9C 0.9800 .
C10 C11 1.504(5) .
C10 H10 1.0000 .
C11 H11A 0.9800 .
C11 H11B 0.9800 .
C11 H11C 0.9800 .
C12 C13 1.537(6) .
C12 H12A 0.9800 .
C12 H12B 0.9800 .
C12 H12C 0.9800 .
C13 C14 1.534(6) .
C13 H13 1.0000 .
C14 H14A 0.9800 .
C14 H14B 0.9800 .
C14 H14C 0.9800 .
Si1 Si1 1.574(4) 4_565
Si1 C17 1.881(8) .
Si1 C16 1.930(4) .
Si1 C18 1.936(4) .
Si1 C15 1.968(4) .
C15 H15A 0.9900 .
C15 H15B 0.9900 .
C16 H16A 0.9800 .
C16 H16B 0.9800 .
C16 H16C 0.9800 .
C17 H17A 0.9800 .
C17 H17B 0.9800 .
C17 H17C 0.9800 .
C18 H18A 0.9800 .
C18 H18B 0.9800 .
C18 H18C 0.9800 .
Si2 Si2 1.823(4) 4_565
Si2 C22 1.854(9) .
Si2 C20 1.971(4) .
Si2 C21 1.987(4) .
Si2 C19 2.013(4) .
C19 H19A 0.9900 .
C19 H19B 0.9900 .
C20 H20A 0.9800 .
C20 H20B 0.9800 .
C20 H20C 0.9800 .
C21 H21A 0.9800 .
C21 H21B 0.9800 .
C21 H21C 0.9800 .
C22 H22A 0.9800 .
C22 H22B 0.9800 .
C22 H22C 0.9800 .
Si3 C23 1.855(7) .
Si3 C24 1.862(9) .
Si3 C25 1.876(9) .
Si3 C26 1.882(7) .
C23 H23A 0.9900 .
C23 H23B 0.9900 .
C24 H24A 0.9800 .
C24 H24B 0.9800 .
C24 H24C 0.9800 .
C25 H25A 0.9800 .
C25 H25B 0.9800 .
C25 H25C 0.9800 .
C26 H26A 0.9800 .
C26 H26B 0.9800 .
C26 H26C 0.9800 .
Si4 C23A 1.847(7) .
Si4 C24A 1.866(9) .
Si4 C25A 1.868(10) .
Si4 C27 1.882(7) .
C23A H23C 0.9900 .
C23A H23D 0.9900 .
C24A H24D 0.9800 .
C24A H24E 0.9800 .
C24A H24F 0.9800 .
C25A H25D 0.9800 .
C25A H25E 0.9800 .
C25A H25F 0.9800 .
C27 H27A 0.9800 .
C27 H27B 0.9800 .
C27 H27C 0.9800 .

loop_
_geom_torsion_atom_site_label_1
_geom_torsion_atom_site_label_2
_geom_torsion_atom_site_label_3
_geom_torsion_atom_site_label_4
_geom_torsion
_geom_torsion_site_symmetry_4
C2 N1 C1 N1 0.0(4) 4_565
C3 N1 C1 N1 -178.63(18) 4_565
C2 N1 C1 Li1 179.4(3) .
C3 N1 C1 Li1 0.8(5) .
C1 N1 C2 C2 0.0(3) 4_565
C3 N1 C2 C2 178.7(2) 4_565
C1 N1 C3 C4 -94.9(4) .
C2 N1 C3 C4 86.7(4) .
C1 N1 C3 C8 90.1(4) .
C2 N1 C3 C8 -88.3(4) .
C8 C3 C4 C5 -2.9(5) .
N1 C3 C4 C5 -177.7(3) .
C8 C3 C4 C10 175.0(3) .
N1 C3 C4 C10 0.2(4) .
C3 C4 C5 C6 1.1(5) .
C10 C4 C5 C6 -176.8(3) .
C4 C5 C6 C7 0.1(6) .
C5 C6 C7 C8 0.5(6) .
C6 C7 C8 C3 -2.2(5) .
C6 C7 C8 C13 174.2(4) .
C4 C3 C8 C7 3.5(5) .
N1 C3 C8 C7 178.4(3) .
C4 C3 C8 C13 -172.9(3) .
N1 C3 C8 C13 1.9(5) .
C5 C4 C10 C9 -60.5(5) .
C3 C4 C10 C9 121.6(5) .
C5 C4 C10 C11 65.4(5) .
C3 C4 C10 C11 -112.5(4) .
C7 C8 C13 C14 -63.8(6) .
C3 C8 C13 C14 112.5(5) .
C7 C8 C13 C12 57.8(5) .
C3 C8 C13 C12 -125.9(4) .
C24 Si3 C23 Ga1 35.0(6) .
C25 Si3 C23 Ga1 154.0(5) .
C26 Si3 C23 Ga1 -85.2(5) .
C24A Si4 C23A Ga1 -32.6(6) .
C25A Si4 C23A Ga1 -152.8(5) .
C27 Si4 C23A Ga1 86.4(5) .
